data_2238226
loop_
_publ_author_name
'Choi, Hong Dae'
'Seo, Pil Ja'
'Lee, Uk'

_publ_section_title
;
 5-Chloro-2-methyl-3-(4-methylphenylsulfonyl)-1-benzofuran
;
_journal_coeditor_code PK2485
_journal_issue 7
_journal_name_full 'Acta Crystallographica Section E'
_journal_page_first o1050
_journal_paper_doi 10.1107/S1600536813015468
_journal_volume 69
_journal_year 2013
_chemical_formula_moiety 'C16 H13 Cl O3 S'
_chemical_formula_sum 'C16 H13 Cl O3 S'
_chemical_formula_weight 320.77
_chemical_melting_point_gt 461
_chemical_melting_point_lt 462
_chemical_name_systematic
;
5-Chloro-2-methyl-3-(4-methylphenylsulfonyl)-1-benzofuran
;
_space_group_IT_number 2
_symmetry_cell_setting triclinic
_symmetry_space_group_name_Hall '-P 1'
_symmetry_space_group_name_H-M 'P -1'
_atom_sites_solution_hydrogens difmap
_atom_sites_solution_primary direct
_atom_sites_solution_secondary difmap
_audit_creation_method 'form.cif (version 2.0)'
_cell_angle_alpha 98.0860(10)
_cell_angle_beta 99.547(2)
_cell_angle_gamma 106.5470(10)
_cell_formula_units_Z 4
_cell_length_a 7.3725(2)
_cell_length_b 10.0967(3)
_cell_length_c 20.8173(7)
_cell_measurement_reflns_used 9961
_cell_measurement_temperature 173(2)
_cell_measurement_theta_max 28.25
_cell_measurement_theta_min 2.64
_cell_volume 1435.62(8)
_computing_cell_refinement '<i>SAINT</i> (Bruker, 2009)'
_computing_data_collection '<i>APEX2</i> (Bruker, 2009)'
_computing_data_reduction '<i>SAINT</i> (Bruker, 2009)'
_computing_molecular_graphics
;
<i>ORTEP-3 for Windows</i> (Farrugia, 2012) and
<i>DIAMOND</i> (Brandenburg, 1998)
;
_computing_publication_material '<i>SHELXL97</i> (Sheldrick, 2008)'
_computing_structure_refinement '<i>SHELXL97</i> (Sheldrick, 2008)'
_computing_structure_solution '<i>SHELXS97</i> (Sheldrick, 2008)'
_diffrn_ambient_temperature 173(2)
_diffrn_detector_area_resol_mean 10.0
_diffrn_measured_fraction_theta_full 0.993
_diffrn_measured_fraction_theta_max 0.993
_diffrn_measurement_device_type 'Bruker SMART APEXII CCD'
_diffrn_measurement_method '\f and \w scans'
_diffrn_radiation_monochromator 'graphite multilayer'
_diffrn_radiation_source 'rotating anode'
_diffrn_radiation_type MoK\a
_diffrn_radiation_wavelength 0.71073
_diffrn_reflns_av_R_equivalents 0.0279
_diffrn_reflns_av_sigmaI/netI 0.0272
_diffrn_reflns_limit_h_max 9
_diffrn_reflns_limit_h_min -9
_diffrn_reflns_limit_k_max 13
_diffrn_reflns_limit_k_min -13
_diffrn_reflns_limit_l_max 27
_diffrn_reflns_limit_l_min -27
_diffrn_reflns_number 26328
_diffrn_reflns_theta_full 28.33
_diffrn_reflns_theta_max 28.33
_diffrn_reflns_theta_min 1.01
_diffrn_standards_number 0
_exptl_absorpt_coefficient_mu 0.418
_exptl_absorpt_correction_T_max 0.7457
_exptl_absorpt_correction_T_min 0.6703
_exptl_absorpt_correction_type multi-scan
_exptl_absorpt_process_details '(<i>SADABS</i>; Bruker, 2009)'
_exptl_crystal_colour colourless
_exptl_crystal_density_diffrn 1.484
_exptl_crystal_density_method 'not measured'
_exptl_crystal_description block
_exptl_crystal_F_000 664
_exptl_crystal_size_max 0.405
_exptl_crystal_size_mid 0.289
_exptl_crystal_size_min 0.229
_refine_diff_density_max 0.383
_refine_diff_density_min -0.398
_refine_ls_extinction_method none
_refine_ls_goodness_of_fit_ref 1.038
_refine_ls_hydrogen_treatment constr
_refine_ls_matrix_type full
_refine_ls_number_parameters 383
_refine_ls_number_reflns 7109
_refine_ls_number_restraints 0
_refine_ls_restrained_S_all 1.038
_refine_ls_R_factor_all 0.0446
_refine_ls_R_factor_gt 0.0360
_refine_ls_shift/su_max 0.001
_refine_ls_shift/su_mean 0.000
_refine_ls_structure_factor_coef Fsqd
_refine_ls_weighting_details 'calc w=1/[\s^2^(Fo^2^)+(0.0476P)^2^+0.6008P] where P=(Fo^2^+2Fc^2^)/3'
_refine_ls_weighting_scheme calc
_refine_ls_wR_factor_gt 0.0926
_refine_ls_wR_factor_ref 0.0979
_reflns_number_gt 5967
_reflns_number_total 7109
_reflns_threshold_expression I>2\s(I)
_cod_data_source_file pk2485.cif
_cod_data_source_block I
_cod_database_code 2238226
_cod_database_fobs_code 2238226

loop_
_symmetry_equiv_pos_as_xyz
'x, y, z'
'-x, -y, -z'

loop_
_atom_site_type_symbol
_atom_site_label
_atom_site_fract_x
_atom_site_fract_y
_atom_site_fract_z
_atom_site_U_iso_or_equiv
_atom_site_adp_type
_atom_site_calc_flag
_atom_site_refinement_flags
_atom_site_occupancy
_atom_site_symmetry_multiplicity
Cl Cl1 0.24968(8) 0.40295(6) 0.68981(2) 0.04342(13) Uani d . 1 2
S S1 -0.03637(6) 0.18272(4) 0.393226(19) 0.02505(10) Uani d . 1 2
O O1 0.29244(17) 0.57988(12) 0.43797(6) 0.0290(2) Uani d . 1 2
O O2 -0.13514(17) 0.13204(12) 0.44305(6) 0.0310(3) Uani d . 1 2
O O3 -0.14612(18) 0.18003(13) 0.32903(6) 0.0347(3) Uani d . 1 2
C C1 0.1097(2) 0.35510(16) 0.42756(7) 0.0238(3) Uani d . 1 2
C C2 0.1844(2) 0.41316(16) 0.49781(7) 0.0228(3) Uani d . 1 2
C C3 0.1677(2) 0.36384(17) 0.55651(8) 0.0261(3) Uani d . 1 2
H H3 0.0931 0.2699 0.5563 0.031 Uiso calc R 1 2
C C4 0.2657(2) 0.45931(19) 0.61515(8) 0.0296(4) Uani d . 1 2
C C5 0.3744(2) 0.59807(19) 0.61716(8) 0.0328(4) Uani d . 1 2
H H5 0.4377 0.6592 0.6588 0.039 Uiso calc R 1 2
C C6 0.3910(2) 0.64748(18) 0.55939(9) 0.0313(4) Uani d . 1 2
H H6 0.4639 0.7419 0.5597 0.038 Uiso calc R 1 2
C C7 0.2953(2) 0.55174(17) 0.50081(8) 0.0254(3) Uani d . 1 2
C C8 0.1795(2) 0.45846(17) 0.39433(8) 0.0270(3) Uani d . 1 2
C C9 0.1631(3) 0.4659(2) 0.32330(9) 0.0363(4) Uani d . 1 2
H H9A 0.2897 0.4773 0.3119 0.054 Uiso calc R 1 2
H H9B 0.1203 0.5465 0.3149 0.054 Uiso calc R 1 2
H H9C 0.0686 0.3788 0.2960 0.054 Uiso calc R 1 2
C C10 0.1255(2) 0.08739(16) 0.38118(8) 0.0253(3) Uani d . 1 2
C C11 0.1953(3) 0.08322(18) 0.32311(8) 0.0312(4) Uani d . 1 2
H H11 0.1560 0.1310 0.2899 0.037 Uiso calc R 1 2
C C12 0.3231(3) 0.00823(19) 0.31462(9) 0.0345(4) Uani d . 1 2
H H12 0.3732 0.0064 0.2754 0.041 Uiso calc R 1 2
C C13 0.3796(2) -0.06433(18) 0.36201(9) 0.0327(4) Uani d . 1 2
C C14 0.3082(3) -0.05848(19) 0.41956(9) 0.0343(4) Uani d . 1 2
H H14 0.3458 -0.1076 0.4525 0.041 Uiso calc R 1 2
C C15 0.1828(2) 0.01806(18) 0.42974(8) 0.0295(3) Uani d . 1 2
H H15 0.1366 0.0229 0.4697 0.035 Uiso calc R 1 2
S S2 0.09432(6) 0.27584(4) 0.103954(18) 0.02438(9) Uani d . 1 2
Cl Cl2 0.01357(7) 0.22781(5) -0.19394(2) 0.03793(11) Uani d . 1 2
O O4 0.36056(16) 0.63145(12) 0.05479(5) 0.0276(2) Uani d . 1 2
O O6 -0.06739(16) 0.18020(12) 0.05491(6) 0.0302(3) Uani d . 1 2
O O5 0.06614(18) 0.33050(13) 0.16777(6) 0.0330(3) Uani d . 1 2
C C17 0.1952(2) 0.41650(16) 0.06766(7) 0.0237(3) Uani d . 1 2
C C18 0.1834(2) 0.41055(16) -0.00264(7) 0.0225(3) Uani d . 1 2
C C19 0.0958(2) 0.30830(17) -0.06083(8) 0.0259(3) Uani d . 1 2
H H19 0.0237 0.2146 -0.0597 0.031 Uiso calc R 1 2
C C20 0.1199(2) 0.35085(18) -0.11983(8) 0.0271(3) Uani d . 1 2
C C21 0.2233(2) 0.48782(19) -0.12355(8) 0.0302(4) Uani d . 1 2
H H21 0.2341 0.5115 -0.1656 0.036 Uiso calc R 1 2
C C22 0.3098(2) 0.58913(18) -0.06623(8) 0.0292(3) Uani d . 1 2
H H22 0.3808 0.6831 -0.0674 0.035 Uiso calc R 1 2
C C23 0.2875(2) 0.54624(16) -0.00748(8) 0.0246(3) Uani d . 1 2
C C24 0.3028(2) 0.54992(17) 0.09942(8) 0.0260(3) Uani d . 1 2
C C25 0.3701(3) 0.62270(19) 0.16990(8) 0.0349(4) Uani d . 1 2
H H25A 0.3051 0.5622 0.1977 0.052 Uiso calc R 1 2
H H25B 0.3391 0.7113 0.1754 0.052 Uiso calc R 1 2
H H25C 0.5105 0.6429 0.1834 0.052 Uiso calc R 1 2
C C26 0.2726(2) 0.19238(16) 0.11785(8) 0.0245(3) Uani d . 1 2
C C27 0.2712(2) 0.08041(17) 0.07094(8) 0.0298(3) Uani d . 1 2
H H27 0.1760 0.0494 0.0306 0.036 Uiso calc R 1 2
C C28 0.4102(3) 0.01391(18) 0.08349(9) 0.0345(4) Uani d . 1 2
H H28 0.4080 -0.0643 0.0518 0.041 Uiso calc R 1 2
C C29 0.5527(2) 0.06008(18) 0.14183(9) 0.0326(4) Uani d . 1 2
C C30 0.5542(3) 0.1749(2) 0.18749(9) 0.0342(4) Uani d . 1 2
H H30 0.6524 0.2085 0.2271 0.041 Uiso calc R 1 2
C C31 0.4152(3) 0.24113(18) 0.17622(8) 0.0302(4) Uani d . 1 2
H H31 0.4168 0.3191 0.2080 0.036 Uiso calc R 1 2
C C32 0.7015(3) -0.0134(2) 0.15597(11) 0.0444(5) Uani d . 1 2
H H32A 0.6896 -0.0838 0.1166 0.067 Uiso calc R 1 2
H H32B 0.6805 -0.0601 0.1935 0.067 Uiso calc R 1 2
H H32C 0.8315 0.0559 0.1670 0.067 Uiso calc R 1 2
C C16 0.5134(3) -0.1492(2) 0.35059(12) 0.0447(5) Uani d . 1 2
H H16A 0.4374 -0.2440 0.3255 0.067 Uiso calc R 1 2
H H16B 0.5848 -0.1559 0.3935 0.067 Uiso calc R 1 2
H H16C 0.6053 -0.1029 0.3253 0.067 Uiso calc R 1 2

loop_
_atom_site_aniso_label
_atom_site_aniso_U_11
_atom_site_aniso_U_22
_atom_site_aniso_U_33
_atom_site_aniso_U_12
_atom_site_aniso_U_13
_atom_site_aniso_U_23
Cl1 0.0559(3) 0.0585(3) 0.0223(2) 0.0277(2) 0.00813(19) 0.00901(19)
S1 0.02324(19) 0.02530(19) 0.02250(18) 0.00409(15) 0.00130(14) 0.00326(14)
O1 0.0304(6) 0.0251(6) 0.0312(6) 0.0062(5) 0.0083(5) 0.0081(5)
O2 0.0275(6) 0.0301(6) 0.0333(6) 0.0037(5) 0.0096(5) 0.0076(5)
O3 0.0322(6) 0.0381(7) 0.0267(6) 0.0082(5) -0.0054(5) 0.0031(5)
C1 0.0226(7) 0.0242(7) 0.0231(7) 0.0066(6) 0.0031(6) 0.0034(6)
C2 0.0203(7) 0.0253(7) 0.0232(7) 0.0085(6) 0.0044(6) 0.0035(6)
C3 0.0266(8) 0.0279(8) 0.0245(7) 0.0097(6) 0.0053(6) 0.0055(6)
C4 0.0309(8) 0.0401(9) 0.0215(7) 0.0180(7) 0.0041(6) 0.0053(7)
C5 0.0288(8) 0.0354(9) 0.0291(8) 0.0125(7) -0.0018(7) -0.0049(7)
C6 0.0255(8) 0.0256(8) 0.0376(9) 0.0066(7) 0.0016(7) -0.0017(7)
C7 0.0220(7) 0.0264(8) 0.0288(8) 0.0085(6) 0.0064(6) 0.0054(6)
C8 0.0266(8) 0.0279(8) 0.0270(8) 0.0093(6) 0.0052(6) 0.0066(6)
C9 0.0424(10) 0.0425(10) 0.0281(8) 0.0138(8) 0.0106(7) 0.0159(8)
C10 0.0261(8) 0.0208(7) 0.0244(7) 0.0029(6) 0.0032(6) 0.0017(6)
C11 0.0367(9) 0.0297(8) 0.0230(7) 0.0062(7) 0.0047(7) 0.0026(6)
C12 0.0380(10) 0.0311(9) 0.0295(8) 0.0049(7) 0.0113(7) -0.0017(7)
C13 0.0294(9) 0.0213(8) 0.0408(9) 0.0018(6) 0.0071(7) -0.0018(7)
C14 0.0361(9) 0.0288(9) 0.0386(9) 0.0098(7) 0.0074(7) 0.0106(7)
C15 0.0328(9) 0.0277(8) 0.0273(8) 0.0065(7) 0.0085(7) 0.0079(6)
S2 0.02491(19) 0.02583(19) 0.02175(18) 0.00625(15) 0.00545(14) 0.00582(14)
Cl2 0.0461(3) 0.0422(3) 0.02349(19) 0.0162(2) 0.00331(17) 0.00018(17)
O4 0.0278(6) 0.0234(6) 0.0282(6) 0.0048(5) 0.0039(5) 0.0039(4)
O6 0.0248(6) 0.0302(6) 0.0310(6) 0.0032(5) 0.0029(5) 0.0065(5)
O5 0.0377(7) 0.0378(7) 0.0258(6) 0.0121(5) 0.0126(5) 0.0070(5)
C17 0.0243(7) 0.0247(7) 0.0223(7) 0.0080(6) 0.0047(6) 0.0053(6)
C18 0.0206(7) 0.0249(7) 0.0234(7) 0.0086(6) 0.0046(6) 0.0066(6)
C19 0.0257(8) 0.0252(8) 0.0255(7) 0.0075(6) 0.0040(6) 0.0045(6)
C20 0.0276(8) 0.0325(8) 0.0226(7) 0.0130(7) 0.0047(6) 0.0035(6)
C21 0.0323(9) 0.0376(9) 0.0278(8) 0.0159(7) 0.0117(7) 0.0134(7)
C22 0.0284(8) 0.0276(8) 0.0347(9) 0.0092(7) 0.0105(7) 0.0113(7)
C23 0.0223(7) 0.0252(8) 0.0269(7) 0.0085(6) 0.0052(6) 0.0051(6)
C24 0.0251(8) 0.0264(8) 0.0269(8) 0.0090(6) 0.0051(6) 0.0054(6)
C25 0.0369(10) 0.0325(9) 0.0279(8) 0.0065(7) 0.0013(7) -0.0017(7)
C26 0.0260(8) 0.0232(7) 0.0238(7) 0.0056(6) 0.0048(6) 0.0086(6)
C27 0.0290(8) 0.0257(8) 0.0291(8) 0.0045(7) 0.0012(6) 0.0019(6)
C28 0.0351(9) 0.0254(8) 0.0414(10) 0.0087(7) 0.0075(8) 0.0039(7)
C29 0.0297(9) 0.0289(8) 0.0423(10) 0.0082(7) 0.0093(7) 0.0179(7)
C30 0.0330(9) 0.0393(10) 0.0280(8) 0.0092(8) -0.0001(7) 0.0119(7)
C31 0.0351(9) 0.0309(8) 0.0222(7) 0.0087(7) 0.0025(6) 0.0056(6)
C32 0.0368(10) 0.0415(11) 0.0621(13) 0.0171(9) 0.0106(9) 0.0243(10)
C16 0.0392(11) 0.0286(9) 0.0641(13) 0.0088(8) 0.0160(9) 0.0002(9)

loop_
_atom_type_symbol
_atom_type_description
_atom_type_scat_dispersion_real
_atom_type_scat_dispersion_imag
_atom_type_scat_source
C C 0.0033 0.0016 'International Tables Vol C Tables 4.2.6.8 and 6.1.1.4'
H H 0.0000 0.0000 'International Tables Vol C Tables 4.2.6.8 and 6.1.1.4'
O O 0.0106 0.0060 'International Tables Vol C Tables 4.2.6.8 and 6.1.1.4'
S S 0.1246 0.1234 'International Tables Vol C Tables 4.2.6.8 and 6.1.1.4'
Cl Cl 0.1484 0.1585 'International Tables Vol C Tables 4.2.6.8 and 6.1.1.4'

loop_
_geom_angle_atom_site_label_1
_geom_angle_atom_site_label_2
_geom_angle_atom_site_label_3
_geom_angle
O2 S1 O3 119.75(8)
O2 S1 C1 106.70(7)
O3 S1 C1 108.68(8)
O2 S1 C10 107.90(8)
O3 S1 C10 107.69(7)
C1 S1 C10 105.23(7)
C8 O1 C7 106.81(12)
C8 C1 C2 107.30(14)
C8 C1 S1 127.15(12)
C2 C1 S1 125.53(12)
C7 C2 C3 119.56(14)
C7 C2 C1 104.64(14)
C3 C2 C1 135.79(15)
C4 C3 C2 116.34(15)
C4 C3 H3 121.8
C2 C3 H3 121.8
C3 C4 C5 123.26(16)
C3 C4 Cl1 118.16(14)
C5 C4 Cl1 118.58(13)
C6 C5 C4 120.66(15)
C6 C5 H5 119.7
C4 C5 H5 119.7
C5 C6 C7 116.12(16)
C5 C6 H6 121.9
C7 C6 H6 121.9
O1 C7 C6 125.33(15)
O1 C7 C2 110.61(13)
C6 C7 C2 124.05(16)
C1 C8 O1 110.64(14)
C1 C8 C9 134.21(16)
O1 C8 C9 115.13(15)
C8 C9 H9A 109.5
C8 C9 H9B 109.5
H9A C9 H9B 109.5
C8 C9 H9C 109.5
H9A C9 H9C 109.5
H9B C9 H9C 109.5
C15 C10 C11 120.71(16)
C15 C10 S1 119.69(13)
C11 C10 S1 119.59(13)
C12 C11 C10 118.78(16)
C12 C11 H11 120.6
C10 C11 H11 120.6
C11 C12 C13 121.53(16)
C11 C12 H12 119.2
C13 C12 H12 119.2
C14 C13 C12 118.62(16)
C14 C13 C16 120.84(18)
C12 C13 C16 120.53(17)
C13 C14 C15 120.90(17)
C13 C14 H14 119.5
C15 C14 H14 119.5
C10 C15 C14 119.43(16)
C10 C15 H15 120.3
C14 C15 H15 120.3
O6 S2 O5 119.79(7)
O6 S2 C17 106.81(7)
O5 S2 C17 108.76(8)
O6 S2 C26 107.88(7)
O5 S2 C26 107.38(7)
C17 S2 C26 105.33(7)
C24 O4 C23 106.77(12)
C24 C17 C18 107.37(14)
C24 C17 S2 127.08(12)
C18 C17 S2 125.53(12)
C23 C18 C19 119.07(14)
C23 C18 C17 104.74(13)
C19 C18 C17 136.18(15)
C20 C19 C18 116.46(15)
C20 C19 H19 121.8
C18 C19 H19 121.8
C19 C20 C21 123.49(15)
C19 C20 Cl2 118.42(13)
C21 C20 Cl2 118.08(13)
C22 C21 C20 120.25(15)
C22 C21 H21 119.9
C20 C21 H21 119.9
C23 C22 C21 116.20(16)
C23 C22 H22 121.9
C21 C22 H22 121.9
C22 C23 O4 125.08(15)
C22 C23 C18 124.52(15)
O4 C23 C18 110.39(13)
C17 C24 O4 110.74(14)
C17 C24 C25 134.29(16)
O4 C24 C25 114.97(14)
C24 C25 H25A 109.5
C24 C25 H25B 109.5
H25A C25 H25B 109.5
C24 C25 H25C 109.5
H25A C25 H25C 109.5
H25B C25 H25C 109.5
C27 C26 C31 120.64(15)
C27 C26 S2 120.14(12)
C31 C26 S2 119.21(12)
C26 C27 C28 119.28(15)
C26 C27 H27 120.4
C28 C27 H27 120.4
C27 C28 C29 120.96(16)
C27 C28 H28 119.5
C29 C28 H28 119.5
C30 C29 C28 118.75(16)
C30 C29 C32 120.25(17)
C28 C29 C32 121.00(17)
C31 C30 C29 121.04(16)
C31 C30 H30 119.5
C29 C30 H30 119.5
C30 C31 C26 119.30(16)
C30 C31 H31 120.3
C26 C31 H31 120.4
C29 C32 H32A 109.5
C29 C32 H32B 109.5
H32A C32 H32B 109.5
C29 C32 H32C 109.5
H32A C32 H32C 109.5
H32B C32 H32C 109.5
C13 C16 H16A 109.5
C13 C16 H16B 109.5
H16A C16 H16B 109.5
C13 C16 H16C 109.5
H16A C16 H16C 109.5
H16B C16 H16C 109.5

loop_
_geom_bond_atom_site_label_1
_geom_bond_atom_site_label_2
_geom_bond_distance
Cl1 C4 1.7392(17)
S1 O2 1.4336(12)
S1 O3 1.4353(12)
S1 C1 1.7397(16)
S1 C10 1.7607(16)
O1 C8 1.370(2)
O1 C7 1.3751(19)
C1 C8 1.359(2)
C1 C2 1.447(2)
C2 C7 1.392(2)
C2 C3 1.394(2)
C3 C4 1.386(2)
C3 H3 0.9500
C4 C5 1.393(3)
C5 C6 1.376(3)
C5 H5 0.9500
C6 C7 1.383(2)
C6 H6 0.9500
C8 C9 1.478(2)
C9 H9A 0.9800
C9 H9B 0.9800
C9 H9C 0.9800
C10 C15 1.384(2)
C10 C11 1.390(2)
C11 C12 1.384(3)
C11 H11 0.9500
C12 C13 1.387(3)
C12 H12 0.9500
C13 C14 1.387(3)
C13 C16 1.505(3)
C14 C15 1.387(2)
C14 H14 0.9500
C15 H15 0.9500
S2 O6 1.4351(12)
S2 O5 1.4364(12)
S2 C17 1.7399(16)
S2 C26 1.7591(16)
Cl2 C20 1.7443(16)
O4 C24 1.367(2)
O4 C23 1.3789(18)
C17 C24 1.359(2)
C17 C18 1.443(2)
C18 C23 1.394(2)
C18 C19 1.400(2)
C19 C20 1.379(2)
C19 H19 0.9500
C20 C21 1.396(2)
C21 C22 1.382(2)
C21 H21 0.9500
C22 C23 1.373(2)
C22 H22 0.9500
C24 C25 1.479(2)
C25 H25A 0.9800
C25 H25B 0.9800
C25 H25C 0.9800
C26 C27 1.382(2)
C26 C31 1.392(2)
C27 C28 1.386(2)
C27 H27 0.9500
C28 C29 1.391(2)
C28 H28 0.9500
C29 C30 1.389(3)
C29 C32 1.502(2)
C30 C31 1.381(2)
C30 H30 0.9500
C31 H31 0.9500
C32 H32A 0.9800
C32 H32B 0.9800
C32 H32C 0.9800
C16 H16A 0.9800
C16 H16B 0.9800
C16 H16C 0.9800

loop_
_geom_hbond_atom_site_label_D
_geom_hbond_atom_site_label_H
_geom_hbond_atom_site_label_A
_geom_hbond_site_symmetry_A
_geom_hbond_distance_DH
_geom_hbond_distance_HA
_geom_hbond_distance_DA
_geom_hbond_angle_DHA
C15 H15 O2 2_556 0.95 2.56 3.251(2) 130.0
C27 H27 O6 2 0.95 2.55 3.248(2) 130.7
C30 H30 O3 1_655 0.95 2.48 3.361(2) 153.9
C22 H22 Cg 2_665 0.95 2.71 3.572(2) 135.7

loop_
_geom_torsion_atom_site_label_1
_geom_torsion_atom_site_label_2
_geom_torsion_atom_site_label_3
_geom_torsion_atom_site_label_4
_geom_torsion
O2 S1 C1 C8 -157.13(14)
O3 S1 C1 C8 -26.72(17)
C10 S1 C1 C8 88.40(16)
O2 S1 C1 C2 25.03(15)
O3 S1 C1 C2 155.44(13)
C10 S1 C1 C2 -89.44(14)
C8 C1 C2 C7 0.54(17)
S1 C1 C2 C7 178.73(12)
C8 C1 C2 C3 179.77(17)
S1 C1 C2 C3 -2.0(3)
C7 C2 C3 C4 -0.1(2)
C1 C2 C3 C4 -179.20(16)
C2 C3 C4 C5 0.7(2)
C2 C3 C4 Cl1 -179.93(11)
C3 C4 C5 C6 -0.6(3)
Cl1 C4 C5 C6 -179.89(13)
C4 C5 C6 C7 -0.3(2)
C8 O1 C7 C6 -178.94(15)
C8 O1 C7 C2 -0.19(17)
C5 C6 C7 O1 179.58(14)
C5 C6 C7 C2 1.0(2)
C3 C2 C7 O1 -179.60(13)
C1 C2 C7 O1 -0.21(16)
C3 C2 C7 C6 -0.8(2)
C1 C2 C7 C6 178.56(15)
C2 C1 C8 O1 -0.68(18)
S1 C1 C8 O1 -178.84(11)
C2 C1 C8 C9 177.70(18)
S1 C1 C8 C9 -0.5(3)
C7 O1 C8 C1 0.55(17)
C7 O1 C8 C9 -178.17(14)
O2 S1 C10 C15 -19.93(15)
O3 S1 C10 C15 -150.50(13)
C1 S1 C10 C15 93.70(14)
O2 S1 C10 C11 160.40(13)
O3 S1 C10 C11 29.84(15)
C1 S1 C10 C11 -85.96(14)
C15 C10 C11 C12 0.1(2)
S1 C10 C11 C12 179.74(13)
C10 C11 C12 C13 1.2(3)
C11 C12 C13 C14 -1.3(3)
C11 C12 C13 C16 177.91(17)
C12 C13 C14 C15 0.1(3)
C16 C13 C14 C15 -179.11(17)
C11 C10 C15 C14 -1.2(2)
S1 C10 C15 C14 179.10(13)
C13 C14 C15 C10 1.2(3)
O6 S2 C17 C24 155.68(14)
O5 S2 C17 C24 25.08(17)
C26 S2 C17 C24 -89.78(15)
O6 S2 C17 C18 -26.17(15)
O5 S2 C17 C18 -156.77(13)
C26 S2 C17 C18 88.37(14)
C24 C17 C18 C23 -0.43(17)
S2 C17 C18 C23 -178.88(11)
C24 C17 C18 C19 -179.32(17)
S2 C17 C18 C19 2.2(3)
C23 C18 C19 C20 -0.1(2)
C17 C18 C19 C20 178.70(16)
C18 C19 C20 C21 -0.6(2)
C18 C19 C20 Cl2 -179.89(11)
C19 C20 C21 C22 0.6(2)
Cl2 C20 C21 C22 179.89(13)
C20 C21 C22 C23 0.1(2)
C21 C22 C23 O4 -179.20(14)
C21 C22 C23 C18 -0.8(2)
C24 O4 C23 C22 178.55(15)
C24 O4 C23 C18 -0.02(16)
C19 C18 C23 C22 0.8(2)
C17 C18 C23 C22 -178.31(15)
C19 C18 C23 O4 179.40(13)
C17 C18 C23 O4 0.28(16)
C18 C17 C24 O4 0.44(17)
S2 C17 C24 O4 178.86(11)
C18 C17 C24 C25 -178.78(17)
S2 C17 C24 C25 -0.4(3)
C23 O4 C24 C17 -0.27(17)
C23 O4 C24 C25 179.12(13)
O6 S2 C26 C27 20.41(16)
O5 S2 C26 C27 150.81(14)
C17 S2 C26 C27 -93.39(15)
O6 S2 C26 C31 -160.06(13)
O5 S2 C26 C31 -29.66(15)
C17 S2 C26 C31 86.14(14)
C31 C26 C27 C28 2.0(3)
S2 C26 C27 C28 -178.50(13)
C26 C27 C28 C29 -1.3(3)
C27 C28 C29 C30 -0.3(3)
C27 C28 C29 C32 179.02(17)
C28 C29 C30 C31 1.2(3)
C32 C29 C30 C31 -178.07(17)
C29 C30 C31 C26 -0.6(3)
C27 C26 C31 C30 -1.1(3)
S2 C26 C31 C30 179.42(13)
